data_7124658
loop_
_publ_author_name
'Wang, Taisheng'
'Zhang, Na'
'Zhang, Ke'
'Dai, Jingwen'
'Bai, Wei'
'Bai, Ruke'

_publ_section_title
;
 Pyrene boronic acid cyclic ester: a new fast self-recovering
 mechanoluminescent material at room temperature.
;
_journal_issue 62
_journal_name_full 'Chemical communications (Cambridge, England)'
_journal_page_first 9679
_journal_page_last 9682
_journal_paper_doi 10.1039/c6cc03248f
_journal_volume 52
_journal_year 2016
_chemical_formula_sum 'C22 H21 B O2'
_chemical_formula_weight 328.20
_space_group_IT_number 14
_space_group_name_Hall '-P 2ybc'
_space_group_name_H-M_alt 'P 1 21/c 1'
_symmetry_cell_setting monoclinic
_symmetry_space_group_name_H-M 'P 1 21/c 1'
_atom_sites_solution_hydrogens geom
_atom_sites_solution_primary direct
_atom_sites_solution_secondary difmap
_audit_creation_method SHELXL-97
_audit_update_record
;
2012-11-19 deposited with the CCDC.
2016-07-06 downloaded from the CCDC.
;
_cell_angle_alpha 90.00
_cell_angle_beta 91.551(10)
_cell_angle_gamma 90.00
_cell_formula_units_Z 4
_cell_length_a 11.7096(13)
_cell_length_b 10.8168(11)
_cell_length_c 14.2151(15)
_cell_measurement_reflns_used 2575
_cell_measurement_temperature 290(2)
_cell_measurement_theta_max 29.0397
_cell_measurement_theta_min 3.3068
_cell_volume 1799.8(3)
_computing_cell_refinement 'CrysAlisPro (Oxford Diffraction Ltd.)'
_computing_data_collection 'CrysAlisPro (Oxford Diffraction Ltd.)'
_computing_data_reduction 'CrysAlisPro (Oxford Diffraction Ltd.)'
_computing_molecular_graphics 'Ortep-3 (L. J. Farrugia, 2001)'
_computing_publication_material SHELXL-97
_computing_structure_refinement 'SHELXL-97 (Sheldrick, 1997)'
_computing_structure_solution 'SHELXS-97 (Sheldrick, 1997)'
_diffrn_ambient_temperature 290(2)
_diffrn_detector_area_resol_mean 15.9149
_diffrn_measured_fraction_theta_full 0.989
_diffrn_measured_fraction_theta_max 0.989
_diffrn_measurement_device_type 'Xcalibur, Sapphire3, Gemini ultra'
_diffrn_measurement_method '\w scans'
_diffrn_radiation_monochromator graphite
_diffrn_radiation_source 'Enhance (Mo) X-ray Source'
_diffrn_radiation_type MoK\a
_diffrn_radiation_wavelength 0.71073
_diffrn_reflns_av_R_equivalents 0.0327
_diffrn_reflns_av_sigmaI/netI 0.0386
_diffrn_reflns_limit_h_max 14
_diffrn_reflns_limit_h_min -14
_diffrn_reflns_limit_k_max 13
_diffrn_reflns_limit_k_min -9
_diffrn_reflns_limit_l_max 17
_diffrn_reflns_limit_l_min -16
_diffrn_reflns_number 8407
_diffrn_reflns_theta_full 26.37
_diffrn_reflns_theta_max 26.37
_diffrn_reflns_theta_min 3.31
_exptl_absorpt_coefficient_mu 0.075
_exptl_absorpt_correction_T_max 0.9764
_exptl_absorpt_correction_T_min 0.9692
_exptl_absorpt_correction_type multi-scan
_exptl_absorpt_process_details
;
CrysAlisPro, Oxford Diffraction Ltd.,
Version 1.171.34.40 (release 27-08-2010 CrysAlis171 .NET)
(compiled Aug 27 2010,11:50:40)
Empirical absorption correction using spherical harmonics,
implemented in SCALE3 ABSPACK scaling algorithm.
;
_exptl_crystal_density_diffrn 1.211
_exptl_crystal_density_method 'not measured'
_exptl_crystal_F_000 696
_exptl_crystal_size_max 0.42
_exptl_crystal_size_mid 0.38
_exptl_crystal_size_min 0.32
_refine_diff_density_max 0.273
_refine_diff_density_min -0.159
_refine_diff_density_rms 0.034
_refine_ls_extinction_method none
_refine_ls_goodness_of_fit_ref 1.009
_refine_ls_hydrogen_treatment mixed
_refine_ls_matrix_type full
_refine_ls_number_parameters 230
_refine_ls_number_reflns 3638
_refine_ls_number_restraints 1
_refine_ls_restrained_S_all 1.010
_refine_ls_R_factor_all 0.1076
_refine_ls_R_factor_gt 0.0627
_refine_ls_shift/su_max 0.000
_refine_ls_shift/su_mean 0.000
_refine_ls_structure_factor_coef Fsqd
_refine_ls_weighting_details 'calc w=1/[\s^2^(Fo^2^)+(0.0258P)^2^+0.8713P] where P=(Fo^2^+2Fc^2^)/3'
_refine_ls_weighting_scheme calc
_refine_ls_wR_factor_gt 0.1164
_refine_ls_wR_factor_ref 0.1360
_reflns_number_gt 2137
_reflns_number_total 3638
_reflns_threshold_expression >2sigma(I)
_cod_data_source_file c6cc03248f2.cif
_cod_data_source_block shelxl2
_cod_original_sg_symbol_H-M 'P 21/c'
_cod_database_code 7124658

loop_
_symmetry_equiv_pos_as_xyz
'x, y, z'
'-x, y+1/2, -z+1/2'
'-x, -y, -z'
'x, -y-1/2, z-1/2'

loop_
_atom_site_label
_atom_site_type_symbol
_atom_site_fract_x
_atom_site_fract_y
_atom_site_fract_z
_atom_site_U_iso_or_equiv
_atom_site_adp_type
_atom_site_occupancy
_atom_site_symmetry_multiplicity
_atom_site_calc_flag
_atom_site_refinement_flags
O1 O 0.07211(14) 0.11781(17) 0.40496(12) 0.0775(6) Uani 1 1 d .
O2 O 0.05553(15) 0.23300(19) 0.27453(13) 0.0938(7) Uani 1 1 d .
C16 C 0.24029(17) 0.10161(19) 0.29724(15) 0.0498(5) Uani 1 1 d .
C9 C 0.29786(17) 0.13286(19) 0.21446(15) 0.0475(5) Uani 1 1 d .
C4 C 0.47083(18) 0.1221(2) 0.11908(17) 0.0540(6) Uani 1 1 d .
C10 C 0.41073(17) 0.08809(19) 0.20087(15) 0.0500(5) Uani 1 1 d .
C8 C 0.24710(19) 0.2078(2) 0.14085(16) 0.0564(6) Uani 1 1 d .
H8 H 0.1731 0.2372 0.1476 0.068 Uiso 1 1 calc R
C11 C 0.46360(18) 0.0088(2) 0.26890(17) 0.0576(6) Uani 1 1 d .
C5 C 0.4179(2) 0.1967(2) 0.04836(17) 0.0586(6) Uani 1 1 d .
C7 C 0.3035(2) 0.2368(2) 0.06254(17) 0.0619(6) Uani 1 1 d .
H7 H 0.2668 0.2843 0.0163 0.074 Uiso 1 1 calc R
C15 C 0.29501(19) 0.0215(2) 0.36129(16) 0.0576(6) Uani 1 1 d .
H15 H 0.2570 -0.0013 0.4152 0.069 Uiso 1 1 calc R
C14 C 0.4025(2) -0.0247(2) 0.34777(17) 0.0642(7) Uani 1 1 d .
H14 H 0.4350 -0.0789 0.3917 0.077 Uiso 1 1 calc R
C2 C 0.6400(2) 0.1114(3) 0.0247(2) 0.0824(9) Uani 1 1 d .
H2 H 0.7138 0.0830 0.0155 0.099 Uiso 1 1 calc R
C12 C 0.5768(2) -0.0337(3) 0.2533(2) 0.0758(8) Uani 1 1 d .
H12 H 0.6120 -0.0857 0.2974 0.091 Uiso 1 1 calc R
C1 C 0.5879(3) 0.1853(3) -0.0423(2) 0.0833(9) Uani 1 1 d .
H1 H 0.6273 0.2070 -0.0958 0.100 Uiso 1 1 calc R
C3 C 0.5836(2) 0.0782(2) 0.10625(19) 0.0658(7) Uani 1 1 d .
C18 C -0.0431(2) 0.1696(3) 0.40613(18) 0.0689(7) Uani 1 1 d U
C6 C 0.4782(2) 0.2278(2) -0.03146(18) 0.0727(7) Uani 1 1 d .
H6 H 0.4442 0.2776 -0.0776 0.087 Uiso 1 1 calc R
C13 C 0.6336(2) -0.0009(3) 0.1771(2) 0.0800(8) Uani 1 1 d .
H13 H 0.7076 -0.0300 0.1698 0.096 Uiso 1 1 calc R
C17 C -0.0399(2) 0.2713(3) 0.3315(2) 0.0851(9) Uani 1 1 d .
C20 C -0.1253(2) 0.0645(3) 0.3782(2) 0.1019(10) Uani 1 1 d U
H20B H -0.2027 0.0921 0.3840 0.153 Uiso 1 1 calc R
H20C H -0.1117 -0.0051 0.4188 0.153 Uiso 1 1 calc R
H20A H -0.1128 0.0407 0.3142 0.153 Uiso 1 1 calc R
C19 C -0.0649(3) 0.2087(3) 0.50582(18) 0.0944(10) Uani 1 1 d .
H19C H -0.0074 0.2667 0.5263 0.142 Uiso 1 1 calc R
H19B H -0.0625 0.1375 0.5462 0.142 Uiso 1 1 calc R
H19A H -0.1388 0.2469 0.5085 0.142 Uiso 1 1 calc R
B1 B 0.1212(2) 0.1516(2) 0.32396(18) 0.0521(6) Uani 1 1 d .
C21 C -0.1428(3) 0.2833(4) 0.2672(2) 0.1372(17) Uani 1 1 d .
H21B H -0.1293 0.3463 0.2212 0.206 Uiso 1 1 calc R
H21C H -0.2079 0.3053 0.3032 0.206 Uiso 1 1 calc R
H21A H -0.1570 0.2059 0.2359 0.206 Uiso 1 1 calc R
C22 C -0.0053(4) 0.3970(3) 0.3762(3) 0.158(2) Uani 1 1 d .
H22B H 0.0581 0.3850 0.4195 0.237 Uiso 1 1 calc R
H22C H -0.0688 0.4305 0.4090 0.237 Uiso 1 1 calc R
H22A H 0.0164 0.4533 0.3276 0.237 Uiso 1 1 calc R

loop_
_atom_site_aniso_label
_atom_site_aniso_U_11
_atom_site_aniso_U_22
_atom_site_aniso_U_33
_atom_site_aniso_U_23
_atom_site_aniso_U_13
_atom_site_aniso_U_12
O1 0.0633(11) 0.0956(14) 0.0745(12) 0.0278(10) 0.0173(9) 0.0246(10)
O2 0.0777(12) 0.1225(17) 0.0828(13) 0.0453(12) 0.0325(10) 0.0442(12)
C16 0.0483(12) 0.0451(13) 0.0559(13) 0.0009(10) -0.0017(10) -0.0025(10)
C9 0.0433(12) 0.0441(12) 0.0551(13) -0.0031(10) -0.0008(10) -0.0022(9)
C4 0.0469(13) 0.0473(13) 0.0682(15) -0.0110(11) 0.0055(11) -0.0063(10)
C10 0.0446(12) 0.0448(13) 0.0605(14) -0.0072(10) -0.0011(10) -0.0028(10)
C8 0.0481(13) 0.0602(15) 0.0609(15) 0.0058(12) 0.0020(11) 0.0046(11)
C11 0.0497(13) 0.0527(14) 0.0699(16) -0.0031(12) -0.0054(11) 0.0057(11)
C5 0.0611(15) 0.0513(14) 0.0638(15) -0.0057(12) 0.0089(12) -0.0090(11)
C7 0.0622(15) 0.0631(16) 0.0606(15) 0.0079(12) 0.0048(12) 0.0033(12)
C15 0.0585(14) 0.0550(14) 0.0592(14) 0.0068(11) 0.0014(11) 0.0015(11)
C14 0.0646(16) 0.0580(16) 0.0693(16) 0.0076(12) -0.0087(13) 0.0110(12)
C2 0.0577(16) 0.078(2) 0.113(2) -0.0216(18) 0.0262(17) -0.0103(15)
C12 0.0580(16) 0.0797(19) 0.089(2) -0.0033(15) -0.0068(14) 0.0179(14)
C1 0.080(2) 0.078(2) 0.094(2) -0.0106(17) 0.0385(17) -0.0159(16)
C3 0.0487(14) 0.0636(16) 0.0855(18) -0.0153(14) 0.0120(13) -0.0069(12)
C18 0.0554(15) 0.0829(18) 0.0689(16) 0.0147(14) 0.0117(12) 0.0164(11)
C6 0.0799(19) 0.0632(17) 0.0760(18) -0.0023(14) 0.0213(15) -0.0107(14)
C13 0.0456(15) 0.085(2) 0.110(2) -0.0139(18) 0.0006(15) 0.0116(14)
C17 0.0768(18) 0.100(2) 0.0802(19) 0.0302(17) 0.0342(15) 0.0358(16)
C20 0.074(2) 0.103(2) 0.128(3) 0.013(2) 0.0006(18) -0.0096(16)
C19 0.099(2) 0.122(3) 0.0636(17) 0.0084(17) 0.0202(16) 0.0277(19)
B1 0.0536(15) 0.0497(15) 0.0532(15) 0.0068(12) 0.0026(12) 0.0003(12)
C21 0.092(2) 0.213(4) 0.107(3) 0.084(3) 0.021(2) 0.066(3)
C22 0.214(5) 0.062(2) 0.203(4) -0.002(3) 0.101(4) 0.000(3)

loop_
_atom_type_symbol
_atom_type_description
_atom_type_scat_dispersion_real
_atom_type_scat_dispersion_imag
_atom_type_scat_source
C C 0.0033 0.0016 'International Tables Vol C Tables 4.2.6.8 and 6.1.1.4'
H H 0.0000 0.0000 'International Tables Vol C Tables 4.2.6.8 and 6.1.1.4'
O O 0.0106 0.0060 'International Tables Vol C Tables 4.2.6.8 and 6.1.1.4'
B B 0.0013 0.0007 'International Tables Vol C Tables 4.2.6.8 and 6.1.1.4'

loop_
_geom_angle_atom_site_label_1
_geom_angle_atom_site_label_2
_geom_angle_atom_site_label_3
_geom_angle
B1 O1 C18 108.66(19)
B1 O2 C17 109.23(18)
C15 C16 C9 118.0(2)
C15 C16 B1 117.1(2)
C9 C16 B1 124.9(2)
C16 C9 C10 119.8(2)
C16 C9 C8 122.91(19)
C10 C9 C8 117.31(19)
C5 C4 C3 119.3(2)
C5 C4 C10 120.6(2)
C3 C4 C10 120.0(2)
C11 C10 C4 119.7(2)
C11 C10 C9 120.1(2)
C4 C10 C9 120.2(2)
C7 C8 C9 122.0(2)
C7 C8 H8 119.0
C9 C8 H8 119.0
C14 C11 C10 118.7(2)
C14 C11 C12 122.7(2)
C10 C11 C12 118.6(2)
C6 C5 C4 119.5(2)
C6 C5 C7 122.7(2)
C4 C5 C7 117.8(2)
C8 C7 C5 121.9(2)
C8 C7 H7 119.0
C5 C7 H7 119.0
C14 C15 C16 122.7(2)
C14 C15 H15 118.7
C16 C15 H15 118.7
C15 C14 C11 120.7(2)
C15 C14 H14 119.7
C11 C14 H14 119.7
C1 C2 C3 121.0(3)
C1 C2 H2 119.5
C3 C2 H2 119.5
C13 C12 C11 121.7(3)
C13 C12 H12 119.1
C11 C12 H12 119.1
C2 C1 C6 121.0(3)
C2 C1 H1 119.5
C6 C1 H1 119.5
C2 C3 C4 118.9(3)
C2 C3 C13 122.9(3)
C4 C3 C13 118.2(2)
O1 C18 C19 107.4(2)
O1 C18 C17 103.16(19)
C19 C18 C17 117.3(2)
O1 C18 C20 106.5(2)
C19 C18 C20 109.3(2)
C17 C18 C20 112.4(2)
C1 C6 C5 120.4(3)
C1 C6 H6 119.8
C5 C6 H6 119.8
C12 C13 C3 121.8(2)
C12 C13 H13 119.1
C3 C13 H13 119.1
O2 C17 C21 107.5(2)
O2 C17 C18 102.4(2)
C21 C17 C18 116.8(3)
O2 C17 C22 106.3(3)
C21 C17 C22 111.8(3)
C18 C17 C22 111.0(3)
C18 C20 H20B 109.5
C18 C20 H20C 109.5
H20B C20 H20C 109.5
C18 C20 H20A 109.5
H20B C20 H20A 109.5
H20C C20 H20A 109.5
C18 C19 H19C 109.5
C18 C19 H19B 109.5
H19C C19 H19B 109.5
C18 C19 H19A 109.5
H19C C19 H19A 109.5
H19B C19 H19A 109.5
O1 B1 O2 111.7(2)
O1 B1 C16 121.3(2)
O2 B1 C16 126.9(2)
C17 C21 H21B 109.5
C17 C21 H21C 109.5
H21B C21 H21C 109.5
C17 C21 H21A 109.5
H21B C21 H21A 109.5
H21C C21 H21A 109.5
C17 C22 H22B 109.5
C17 C22 H22C 109.5
H22B C22 H22C 109.5
C17 C22 H22A 109.5
H22B C22 H22A 109.5
H22C C22 H22A 109.5

loop_
_geom_bond_atom_site_label_1
_geom_bond_atom_site_label_2
_geom_bond_distance
O1 B1 1.351(3)
O1 C18 1.462(3)
O2 B1 1.353(3)
O2 C17 1.458(3)
C16 C15 1.399(3)
C16 C9 1.413(3)
C16 B1 1.553(3)
C9 C10 1.426(3)
C9 C8 1.440(3)
C4 C5 1.419(3)
C4 C3 1.420(3)
C4 C10 1.423(3)
C10 C11 1.422(3)
C8 C7 1.346(3)
C8 H8 0.9300
C11 C14 1.394(3)
C11 C12 1.426(3)
C5 C6 1.394(3)
C5 C7 1.428(3)
C7 H7 0.9300
C15 C14 1.373(3)
C15 H15 0.9300
C14 H14 0.9300
C2 C1 1.374(4)
C2 C3 1.397(3)
C2 H2 0.9300
C12 C13 1.335(3)
C12 H12 0.9300
C1 C6 1.377(4)
C1 H1 0.9300
C3 C13 1.434(4)
C18 C19 1.507(3)
C18 C17 1.529(3)
C18 C20 1.535(4)
C6 H6 0.9300
C13 H13 0.9300
C17 C21 1.498(4)
C17 C22 1.550(5)
C20 H20B 0.9600
C20 H20C 0.9600
C20 H20A 0.9600
C19 H19C 0.9600
C19 H19B 0.9600
C19 H19A 0.9600
C21 H21B 0.9600
C21 H21C 0.9600
C21 H21A 0.9600
C22 H22B 0.9600
C22 H22C 0.9600
C22 H22A 0.9600

loop_
_geom_torsion_atom_site_label_1
_geom_torsion_atom_site_label_2
_geom_torsion_atom_site_label_3
_geom_torsion_atom_site_label_4
_geom_torsion
C15 C16 C9 C10 -3.3(3)
B1 C16 C9 C10 175.4(2)
C15 C16 C9 C8 175.9(2)
B1 C16 C9 C8 -5.4(3)
C5 C4 C10 C11 177.2(2)
C3 C4 C10 C11 -0.8(3)
C5 C4 C10 C9 -2.5(3)
C3 C4 C10 C9 179.4(2)
C16 C9 C10 C11 2.2(3)
C8 C9 C10 C11 -177.0(2)
C16 C9 C10 C4 -178.08(19)
C8 C9 C10 C4 2.7(3)
C16 C9 C8 C7 179.9(2)
C10 C9 C8 C7 -0.9(3)
C4 C10 C11 C14 -179.1(2)
C9 C10 C11 C14 0.7(3)
C4 C10 C11 C12 0.6(3)
C9 C10 C11 C12 -179.7(2)
C3 C4 C5 C6 -1.4(3)
C10 C4 C5 C6 -179.5(2)
C3 C4 C5 C7 178.5(2)
C10 C4 C5 C7 0.5(3)
C9 C8 C7 C5 -1.1(4)
C6 C5 C7 C8 -178.7(2)
C4 C5 C7 C8 1.3(3)
C9 C16 C15 C14 1.7(3)
B1 C16 C15 C14 -177.1(2)
C16 C15 C14 C11 1.2(4)
C10 C11 C14 C15 -2.3(3)
C12 C11 C14 C15 178.0(2)
C14 C11 C12 C13 179.8(3)
C10 C11 C12 C13 0.1(4)
C3 C2 C1 C6 -0.7(4)
C1 C2 C3 C4 0.1(4)
C1 C2 C3 C13 178.6(3)
C5 C4 C3 C2 0.9(3)
C10 C4 C3 C2 179.0(2)
C5 C4 C3 C13 -177.7(2)
C10 C4 C3 C13 0.4(3)
B1 O1 C18 C19 -142.4(2)
B1 O1 C18 C17 -17.9(3)
B1 O1 C18 C20 100.6(2)
C2 C1 C6 C5 0.2(4)
C4 C5 C6 C1 0.8(4)
C7 C5 C6 C1 -179.1(2)
C11 C12 C13 C3 -0.5(4)
C2 C3 C13 C12 -178.3(3)
C4 C3 C13 C12 0.3(4)
B1 O2 C17 C21 -142.1(3)
B1 O2 C17 C18 -18.4(3)
B1 O2 C17 C22 98.1(3)
O1 C18 C17 O2 21.3(3)
C19 C18 C17 O2 139.0(2)
C20 C18 C17 O2 -93.0(3)
O1 C18 C17 C21 138.5(3)
C19 C18 C17 C21 -103.8(3)
C20 C18 C17 C21 24.1(4)
O1 C18 C17 C22 -91.8(3)
C19 C18 C17 C22 25.9(3)
C20 C18 C17 C22 153.9(3)
C18 O1 B1 O2 7.0(3)
C18 O1 B1 C16 -174.6(2)
C17 O2 B1 O1 8.0(3)
C17 O2 B1 C16 -170.4(3)
C15 C16 B1 O1 -0.8(3)
C9 C16 B1 O1 -179.5(2)
C15 C16 B1 O2 177.4(2)
C9 C16 B1 O2 -1.3(4)
